data_2200511
loop_
_publ_author_name
'Fronczek, Frank R.'
'Garcia, J. Gabriel'

_publ_section_title
;
 (7-<i>endo</i>-Bromocamphorylsulfonyl)imine
;
_journal_issue 9
_journal_name_full 'Acta Crystallographica Section E'
_journal_page_first o886
_journal_page_last o887
_journal_paper_doi 10.1107/S1600536801013824
_journal_volume 57
_journal_year 2001
_chemical_formula_iupac 'C10 H14 Br N O2 S'
_chemical_formula_moiety 'C10 H14 Br N O2 S'
_chemical_formula_sum 'C10 H14 Br N O2 S'
_chemical_formula_weight 292.19
_chemical_name_common
;
7-\b-bromo-(-)-camphorsulfonimide
;
_chemical_name_systematic
;
[3aS-(3a\a,6\a,7\b)]-7-bromo-4,5,6,7-tetrahydro-8,8-dimethyl-
3H-3a,6-methano-2,1-benzisothiazole-2,2-dioxide
;
_space_group_IT_number 19
_symmetry_cell_setting orthorhombic
_symmetry_space_group_name_Hall 'P 2ac 2ab'
_symmetry_space_group_name_H-M 'P 21 21 21'
_audit_creation_method SHELXL-97
_cell_angle_alpha 90
_cell_angle_beta 90
_cell_angle_gamma 90
_cell_formula_units_Z 4
_cell_length_a 7.2643(4)
_cell_length_b 10.6393(6)
_cell_length_c 15.6331(13)
_cell_measurement_reflns_used 25
_cell_measurement_temperature 296
_cell_measurement_theta_max 34.0
_cell_measurement_theta_min 11.3
_cell_volume 1208.24(14)
_computing_cell_refinement 'CAD-4 EXPRESS'
_computing_data_collection 'CAD-4 EXPRESS (Enraf-Nonius, 1994)'
_computing_data_reduction 'maXus (Mackay et al., 1999)'
_computing_molecular_graphics 'ORTEP-3 for Windows (Farrugia, 1997)'
_computing_publication_material SHELXL97
_computing_structure_refinement 'SHELXL97 (Sheldrick, 1997)'
_computing_structure_solution 'SIR97 (Altomare et al., 1999)'
_diffrn_ambient_temperature 296
_diffrn_measured_fraction_theta_full 1.000
_diffrn_measured_fraction_theta_max 1.000
_diffrn_measurement_device 'Enraf-Nonius CAD-4'
_diffrn_measurement_method \q/2\q
_diffrn_radiation_monochromator graphite
_diffrn_radiation_source 'fine-focus sealed tube'
_diffrn_radiation_type CuK\a
_diffrn_radiation_wavelength 1.54180
_diffrn_reflns_av_R_equivalents .057
_diffrn_reflns_av_sigmaI/netI .0093
_diffrn_reflns_limit_h_max 9
_diffrn_reflns_limit_h_min 0
_diffrn_reflns_limit_k_max 13
_diffrn_reflns_limit_k_min -13
_diffrn_reflns_limit_l_max 19
_diffrn_reflns_limit_l_min -19
_diffrn_reflns_number 5380
_diffrn_reflns_theta_full 74.9
_diffrn_reflns_theta_max 74.9
_diffrn_reflns_theta_min 5.0
_diffrn_standards_decay_% 9.0
_diffrn_standards_interval_time 120
_diffrn_standards_number 3
_exptl_absorpt_coefficient_mu 6.11
_exptl_absorpt_correction_T_max .399
_exptl_absorpt_correction_T_min .267
_exptl_absorpt_correction_type '\y scan'
_exptl_absorpt_process_details '(North et al., 1968)'
_exptl_crystal_colour colorless
_exptl_crystal_density_diffrn 1.606
_exptl_crystal_density_method 'not measured'
_exptl_crystal_description fragment
_exptl_crystal_F_000 592
_exptl_crystal_size_max .23
_exptl_crystal_size_mid .22
_exptl_crystal_size_min .15
_refine_diff_density_max .89
_refine_diff_density_min -.81
_refine_ls_abs_structure_details 'Flack (1983), 1033 Friedel pairs'
_refine_ls_abs_structure_Flack .02(4)
_refine_ls_extinction_method none
_refine_ls_goodness_of_fit_ref 1.152
_refine_ls_hydrogen_treatment constr
_refine_ls_matrix_type full
_refine_ls_number_parameters 138
_refine_ls_number_reflns 2484
_refine_ls_number_restraints 0
_refine_ls_restrained_S_all 1.152
_refine_ls_R_factor_all .061
_refine_ls_R_factor_gt .057
_refine_ls_shift/su_max <0.001
_refine_ls_shift/su_mean .000
_refine_ls_structure_factor_coef Fsqd
_refine_ls_weighting_details 'calc w = 1/[\s^2^(Fo^2^)+(0.0977P)^2^+0.6776P] where P = (Fo^2^+2Fc^2^)/3'
_refine_ls_weighting_scheme calc
_refine_ls_wR_factor_ref .162
_reflns_number_gt 2348
_reflns_number_total 2484
_reflns_threshold_expression I>2\s(I)
_cod_data_source_file ob6062.cif
_cod_data_source_block I
_cod_original_sg_symbol_Hall ' P 2ac 2ab'
_cod_database_code 2200511

loop_
_symmetry_equiv_pos_as_xyz
'x, y, z'
'-x+1/2, -y, z+1/2'
'x+1/2, -y+1/2, -z'
'-x, y+1/2, -z+1/2'

loop_
_atom_site_label
_atom_site_fract_x
_atom_site_fract_y
_atom_site_fract_z
_atom_site_U_iso_or_equiv
_atom_site_adp_type
_atom_site_calc_flag
_atom_site_refinement_flags
_atom_site_occupancy
_atom_site_disorder_assembly
_atom_site_disorder_group
_atom_site_type_symbol
Br .59132(12) .63333(8) .01579(5) .1019(3) Uani d . 1 . . Br
S .53225(19) .45051(10) .30589(7) .0622(3) Uani d . 1 . . S
O1 .6825(7) .3659(4) .2999(3) .0865(12) Uani d . 1 . . O
O2 .5099(10) .5173(5) .3830(3) .1043(17) Uani d . 1 . . O
N .5533(5) .5566(3) .2262(2) .0523(8) Uani d . 1 . . N
C1 .3829(7) .5989(4) .0899(3) .0557(10) Uani d . 1 . . C
H1 .3270 .6792 .1064 .067 Uiso calc R 1 . . H
C2 .4345(5) .5295(3) .1694(2) .0462(8) Uani d . 1 . . C
C3 .3080(6) .4175(4) .1775(3) .0559(10) Uani d . 1 . . C
C4 .3776(9) .3256(4) .1077(4) .0745(15) Uani d . 1 . . C
H4A .5101 .3151 .1108 .089 Uiso calc R 1 . . H
H4B .3193 .2439 .1131 .089 Uiso calc R 1 . . H
C5 .3207(12) .3906(5) .0238(4) .0860(18) Uani d . 1 . . C
H5A .4272 .4062 -.0121 .103 Uiso calc R 1 . . H
H5B .2332 .3397 -.0077 .103 Uiso calc R 1 . . H
C6 .2327(8) .5144(4) .0527(3) .0667(13) Uani d . 1 . . C
H6 .1540 .5548 .0098 .080 Uiso calc R 1 . . H
C7 .3199(8) .3770(5) .2696(4) .0685(12) Uani d . 1 . . C
H7A .3266 .2862 .2744 .082 Uiso calc R 1 . . H
H7B .2150 .4071 .3021 .082 Uiso calc R 1 . . H
C8 .1301(6) .4733(4) .1372(4) .0654(12) Uani d . 1 . . C
C9 .0480(7) .5805(5) .1894(5) .0823(17) Uani d . 1 . . C
H9A -.0494 .6195 .1575 .123 Uiso calc R 1 . . H
H9B .1419 .6415 .2015 .123 Uiso calc R 1 . . H
H9C -.0001 .5480 .2422 .123 Uiso calc R 1 . . H
C10 -.0240(10) .3749(6) .1239(6) .105(3) Uani d . 1 . . C
H10A .0293 .2969 .1056 .157 Uiso calc R 1 . . H
H10B -.1084 .4045 .0812 .157 Uiso calc R 1 . . H
H10C -.0886 .3623 .1768 .157 Uiso calc R 1 . . H

loop_
_atom_site_aniso_label
_atom_site_aniso_U_11
_atom_site_aniso_U_22
_atom_site_aniso_U_33
_atom_site_aniso_U_12
_atom_site_aniso_U_13
_atom_site_aniso_U_23
Br .1102(6) .1140(6) .0815(5) .0030(4) .0237(4) .0414(4)
S .0850(7) .0506(5) .0511(5) -.0087(5) -.0022(5) .0113(4)
O1 .086(2) .072(2) .101(3) .006(2) -.017(2) .030(2)
O2 .169(5) .092(3) .0521(19) -.031(3) .011(3) -.0027(19)
N .0623(19) .0404(14) .0540(18) -.0051(15) .0009(15) .0081(13)
C1 .066(2) .0450(18) .057(2) .0077(17) -.0018(19) .0058(17)
C2 .0517(18) .0362(14) .0507(19) .0042(15) .0037(16) .0020(14)
C3 .060(2) .0390(18) .069(3) -.0045(17) -.001(2) -.0031(17)
C4 .088(3) .043(2) .093(4) .014(2) -.006(3) -.015(2)
C5 .126(5) .055(3) .077(3) .014(3) -.009(3) -.027(3)
C6 .085(3) .050(2) .065(3) .015(2) -.022(2) -.014(2)
C7 .078(3) .049(2) .078(3) -.011(2) .012(3) .014(2)
C8 .055(2) .0415(18) .100(4) -.0058(17) -.009(2) -.014(2)
C9 .055(2) .063(3) .129(5) .006(2) .004(3) -.024(3)
C10 .076(3) .079(4) .159(7) -.020(3) -.029(4) -.022(4)

loop_
_atom_type_symbol
_atom_type_description
_atom_type_scat_dispersion_real
_atom_type_scat_dispersion_imag
_atom_type_scat_source
C C .0181 .0091 'International Tables Vol C Tables 4.2.6.8 and 6.1.1.4'
H H .0000 .0000 'International Tables Vol C Tables 4.2.6.8 and 6.1.1.4'
O O .0492 .0322 'International Tables Vol C Tables 4.2.6.8 and 6.1.1.4'
Br Br -.6763 1.2805 'International Tables Vol C Tables 4.2.6.8 and 6.1.1.4'
N N .0311 .0180 'International Tables Vol C Tables 4.2.6.8 and 6.1.1.4'
S S .3331 .5567 'International Tables Vol C Tables 4.2.6.8 and 6.1.1.4'

loop_
_geom_angle_atom_site_label_1
_geom_angle_atom_site_label_2
_geom_angle_atom_site_label_3
_geom_angle
_geom_angle_publ_flag
O2 S O1 117.7(4) yes
O2 S N 107.7(2) yes
O1 S N 107.8(2) yes
O2 S C7 112.7(4) yes
O1 S C7 111.1(2) yes
N S C7 97.7(2) yes
C2 N S 107.6(3) yes
C2 C1 C6 101.8(4) ?
C2 C1 Br 113.2(3) ?
C6 C1 Br 116.1(3) ?
C2 C1 H1 108.4 ?
C6 C1 H1 108.4 ?
Br C1 H1 108.4 ?
N C2 C1 129.7(4) ?
N C2 C3 122.2(4) ?
C1 C2 C3 107.9(4) ?
C7 C3 C2 105.7(4) ?
C7 C3 C4 118.4(4) ?
C2 C3 C4 103.9(4) ?
C7 C3 C8 123.0(5) ?
C2 C3 C8 99.8(3) ?
C4 C3 C8 103.1(4) ?
C5 C4 C3 103.2(4) ?
C5 C4 H4A 111.1 ?
C3 C4 H4A 111.1 ?
C5 C4 H4B 111.1 ?
C3 C4 H4B 111.1 ?
H4A C4 H4B 109.1 ?
C6 C5 C4 104.4(4) ?
C6 C5 H5A 110.9 ?
C4 C5 H5A 110.9 ?
C6 C5 H5B 110.9 ?
C4 C5 H5B 110.9 ?
H5A C5 H5B 108.9 ?
C1 C6 C5 108.6(5) ?
C1 C6 C8 100.5(4) ?
C5 C6 C8 101.8(4) ?
C1 C6 H6 114.8 ?
C5 C6 H6 114.8 ?
C8 C6 H6 114.8 ?
C3 C7 S 102.9(3) ?
C3 C7 H7A 111.2 ?
S C7 H7A 111.2 ?
C3 C7 H7B 111.2 ?
S C7 H7B 111.2 ?
H7A C7 H7B 109.1 ?
C9 C8 C10 107.2(5) ?
C9 C8 C3 113.2(5) ?
C10 C8 C3 113.4(4) ?
C9 C8 C6 115.2(4) ?
C10 C8 C6 114.7(6) ?
C3 C8 C6 93.0(4) yes
C8 C9 H9A 109.5 ?
C8 C9 H9B 109.5 ?
H9A C9 H9B 109.5 ?
C8 C9 H9C 109.5 ?
H9A C9 H9C 109.5 ?
H9B C9 H9C 109.5 ?
C8 C10 H10A 109.5 ?
C8 C10 H10B 109.5 ?
H10A C10 H10B 109.5 ?
C8 C10 H10C 109.5 ?
H10A C10 H10C 109.5 ?
H10B C10 H10C 109.5 ?

loop_
_geom_bond_atom_site_label_1
_geom_bond_atom_site_label_2
_geom_bond_site_symmetry_2
_geom_bond_distance
_geom_bond_publ_flag
Br C1 . 1.941(5) yes
S O2 . 1.408(5) yes
S O1 . 1.418(5) yes
S N . 1.687(3) yes
S C7 . 1.820(6) yes
N C2 . 1.271(6) yes
C1 C2 . 1.494(6) ?
C1 C6 . 1.529(7) ?
C1 H1 . .9800 ?
C2 C3 . 1.510(5) ?
C3 C7 . 1.505(7) ?
C3 C4 . 1.550(7) ?
C3 C8 . 1.556(7) ?
C4 C5 . 1.539(9) ?
C4 H4A . .9700 ?
C4 H4B . .9700 ?
C5 C6 . 1.532(7) ?
C5 H5A . .9700 ?
C5 H5B . .9700 ?
C6 C8 . 1.578(9) ?
C6 H6 . .9800 ?
C7 H7A . .9700 ?
C7 H7B . .9700 ?
C8 C9 . 1.524(7) ?
C8 C10 . 1.547(7) ?
C9 H9A . .9600 ?
C9 H9B . .9600 ?
C9 H9C . .9600 ?
C10 H10A . .9600 ?
C10 H10B . .9600 ?
C10 H10C . .9600 ?

loop_
_geom_torsion_atom_site_label_1
_geom_torsion_atom_site_label_2
_geom_torsion_atom_site_label_3
_geom_torsion_atom_site_label_4
_geom_torsion
_geom_torsion_publ_flag
O2 S N C2 -126.6(4) ?
O1 S N C2 105.3(3) ?
C7 S N C2 -9.8(3) yes
S N C2 C1 173.9(3) ?
S N C2 C3 -1.6(5) yes
C6 C1 C2 N -179.8(4) ?
Br C1 C2 N 54.8(5) yes
C6 C1 C2 C3 -3.7(4) ?
Br C1 C2 C3 -129.1(3) ?
N C2 C3 C7 14.9(5) yes
C1 C2 C3 C7 -161.5(4) ?
N C2 C3 C4 -110.4(5) ?
C1 C2 C3 C4 73.2(4) ?
N C2 C3 C8 143.4(4) ?
C1 C2 C3 C8 -33.0(5) ?
C7 C3 C4 C5 172.9(5) ?
C2 C3 C4 C5 -70.3(5) ?
C8 C3 C4 C5 33.4(5) ?
C3 C4 C5 C6 2.3(7) ?
C2 C1 C6 C5 -67.8(5) ?
Br C1 C6 C5 55.6(5) ?
C2 C1 C6 C8 38.6(4) ?
Br C1 C6 C8 162.0(3) ?
C4 C5 C6 C1 68.9(6) ?
C4 C5 C6 C8 -36.5(6) ?
C2 C3 C7 S -18.6(4) yes
C4 C3 C7 S 97.2(4) ?
C8 C3 C7 S -131.8(4) ?
O2 S C7 C3 130.3(4) ?
O1 S C7 C3 -95.2(4) ?
N S C7 C3 17.4(3) yes
C7 C3 C8 C9 50.5(6) ?
C2 C3 C8 C9 -65.6(5) ?
C4 C3 C8 C9 -172.5(5) ?
C7 C3 C8 C10 -71.8(7) ?
C2 C3 C8 C10 172.1(5) ?
C4 C3 C8 C10 65.2(7) ?
C7 C3 C8 C6 169.6(4) ?
C2 C3 C8 C6 53.5(4) ?
C4 C3 C8 C6 -53.4(4) ?
C1 C6 C8 C9 60.2(5) ?
C5 C6 C8 C9 172.0(5) ?
C1 C6 C8 C10 -174.7(4) ?
C5 C6 C8 C10 -62.9(6) ?
C1 C6 C8 C3 -57.2(4) ?
C5 C6 C8 C3 54.6(5) ?

loop_
_cod_related_entry_id
_cod_related_entry_database
_cod_related_entry_code
1 ChemSpider 8532419
